data_1545883
loop_
_publ_author_name
'Guo, Yi'
'Zhang, Na'
'Chen, Chunmei'
'Huang, Jinfeng'
'Li, Xiao-Nian'
'Liu, Junjun'
'Zhu, Hucheng'
'Tong, Qingyi'
'Zhang, Jinwen'
'Luo, Zengwei'
'Xue, Yongbo'
'Zhang, Yonghui'

_publ_section_title
;
 Tricyclic Polyprenylated Acylphloroglucinols from St John's Wort,
 Hypericum perforatum.
;
_journal_name_full 'Journal of natural products'
_journal_paper_doi 10.1021/acs.jnatprod.6b01178
_journal_year 2017
_chemical_absolute_configuration ad
_chemical_formula_moiety 'C36 H54 O6'
_chemical_formula_sum 'C36 H54 O6'
_chemical_formula_weight 582.79
_space_group_crystal_system orthorhombic
_space_group_IT_number 19
_space_group_name_Hall 'P 2ac 2ab'
_space_group_name_H-M_alt 'P 21 21 21'
_symmetry_space_group_name_Hall 'P 2ac 2ab'
_symmetry_space_group_name_H-M 'P 21 21 21'
_atom_sites_solution_hydrogens geom
_atom_sites_solution_primary direct
_atom_sites_solution_secondary difmap
_audit_creation_method SHELXL-2014/7
_cell_angle_alpha 90
_cell_angle_beta 90
_cell_angle_gamma 90
_cell_formula_units_Z 4
_cell_length_a 10.8783(3)
_cell_length_b 11.8013(3)
_cell_length_c 26.1780(8)
_cell_measurement_reflns_used 9965
_cell_measurement_temperature 100(2)
_cell_measurement_theta_max 70.05
_cell_measurement_theta_min 4.06
_cell_volume 3360.68(16)
_computing_cell_refinement 'Bruker SAINT'
_computing_data_collection 'Bruker APEX2'
_computing_data_reduction 'Bruker SAINT'
_computing_molecular_graphics 'Bruker SHELXTL'
_computing_publication_material 'Bruker SHELXTL'
_computing_structure_refinement 'SHELXL-2014 (Sheldrick 2014)'
_computing_structure_solution 'SHELXS-97 (Sheldrick 2008)'
_diffrn_ambient_temperature 100(2)
_diffrn_measured_fraction_theta_full 0.985
_diffrn_measured_fraction_theta_max 0.970
_diffrn_measurement_device_type 'Bruker APEX-II CCD'
_diffrn_measurement_method '\f and \w scans'
_diffrn_radiation_type CuK\a
_diffrn_radiation_wavelength 1.54178
_diffrn_reflns_av_R_equivalents 0.0465
_diffrn_reflns_av_unetI/netI 0.0341
_diffrn_reflns_Laue_measured_fraction_full 0.985
_diffrn_reflns_Laue_measured_fraction_max 0.970
_diffrn_reflns_limit_h_max 12
_diffrn_reflns_limit_h_min -13
_diffrn_reflns_limit_k_max 14
_diffrn_reflns_limit_k_min -13
_diffrn_reflns_limit_l_max 28
_diffrn_reflns_limit_l_min -31
_diffrn_reflns_number 21294
_diffrn_reflns_point_group_measured_fraction_full 0.954
_diffrn_reflns_point_group_measured_fraction_max 0.932
_diffrn_reflns_theta_full 67.679
_diffrn_reflns_theta_max 70.044
_diffrn_reflns_theta_min 3.376
_diffrn_source 'fine-focus sealed tube'
_exptl_absorpt_coefficient_mu 0.607
_exptl_absorpt_correction_type multi-scan
_exptl_absorpt_process_details sadabs
_exptl_crystal_colour colourless
_exptl_crystal_density_diffrn 1.152
_exptl_crystal_description block
_exptl_crystal_F_000 1272
_exptl_crystal_size_max 0.770
_exptl_crystal_size_mid 0.750
_exptl_crystal_size_min 0.240
_exptl_transmission_factor_max 0.7533
_exptl_transmission_factor_min 0.5676
_refine_diff_density_max 0.196
_refine_diff_density_min -0.261
_refine_diff_density_rms 0.063
_refine_ls_abs_structure_details
;
 Flack x determined using 2389 quotients [(I+)-(I-)]/[(I+)+(I-)]
 (Parsons, Flack and Wagner, Acta Cryst. B69 (2013) 249-259).
;
_refine_ls_abs_structure_Flack 0.03(5)
_refine_ls_extinction_method none
_refine_ls_goodness_of_fit_ref 1.088
_refine_ls_hydrogen_treatment constr
_refine_ls_matrix_type full
_refine_ls_number_parameters 392
_refine_ls_number_reflns 5945
_refine_ls_number_restraints 0
_refine_ls_restrained_S_all 1.088
_refine_ls_R_factor_all 0.0333
_refine_ls_R_factor_gt 0.0330
_refine_ls_shift/su_max 0.001
_refine_ls_shift/su_mean 0.000
_refine_ls_structure_factor_coef Fsqd
_refine_ls_weighting_details 'w=1/[\s^2^(Fo^2^)+(0.0503P)^2^+0.5586P] where P=(Fo^2^+2Fc^2^)/3'
_refine_ls_weighting_scheme calc
_refine_ls_wR_factor_gt 0.0875
_refine_ls_wR_factor_ref 0.0878
_reflns_Friedel_coverage 0.703
_reflns_Friedel_fraction_full 0.913
_reflns_Friedel_fraction_max 0.881
_reflns_number_gt 5887
_reflns_number_total 5945
_reflns_threshold_expression 'I > 2\s(I)'
_cod_data_source_file np6b01178_si_003.cif
_cod_data_source_block cu_zyh_hp1364_0m
_cod_database_code 1545883
_shelx_shelxl_version_number 2014/7
_shelx_space_group_comment
;
The symmetry employed for this shelxl refinement is uniquely defined
by the following loop, which should always be used as a source of
symmetry information in preference to the above space-group names.
They are only intended as comments.
;
_shelx_estimated_absorpt_t_min 0.652
_shelx_estimated_absorpt_t_max 0.868

loop_
_space_group_symop_operation_xyz
'x, y, z'
'x+1/2, -y+1/2, -z'
'-x, y+1/2, -z+1/2'
'-x+1/2, -y, z+1/2'

loop_
_atom_site_label
_atom_site_type_symbol
_atom_site_fract_x
_atom_site_fract_y
_atom_site_fract_z
_atom_site_U_iso_or_equiv
_atom_site_adp_type
_atom_site_occupancy
_atom_site_site_symmetry_order
_atom_site_calc_flag
_atom_site_refinement_flags_posn
_atom_site_refinement_flags_adp
O33 O 0.33442(13) -0.16354(12) 0.85599(5) 0.0249(3) Uani 1 1 d . .
O2 O 0.88853(12) 0.22144(10) 0.79240(4) 0.0158(3) Uani 1 1 d . .
O16 O 1.04184(14) 0.15740(12) 0.72118(5) 0.0265(3) Uani 1 1 d . .
H16 H 1.1062 0.1419 0.7049 0.040 Uiso 1 1 calc R U
O4 O 0.77419(13) 0.57996(11) 0.84483(5) 0.0211(3) Uani 1 1 d . .
O9 O 0.87699(13) 0.30934(11) 0.96237(5) 0.0220(3) Uani 1 1 d . .
O10 O 0.89559(13) 0.04405(11) 0.89855(5) 0.0224(3) Uani 1 1 d . .
C36 C 0.3196(2) -0.1120(2) 0.90440(8) 0.0291(5) Uani 1 1 d . .
H36A H 0.3516 -0.1625 0.9310 0.044 Uiso 1 1 calc R U
H36B H 0.2321 -0.0976 0.9106 0.044 Uiso 1 1 calc R U
H36C H 0.3647 -0.0401 0.9052 0.044 Uiso 1 1 calc R U
C33 C 0.46088(18) -0.17585(17) 0.83986(8) 0.0216(4) Uani 1 1 d . .
C32 C 0.51389(18) -0.05964(16) 0.83080(7) 0.0198(4) Uani 1 1 d . .
H32 H 0.4703 -0.0126 0.8076 0.024 Uiso 1 1 calc R U
C31 C 0.61443(18) -0.01515(15) 0.85145(7) 0.0176(4) Uani 1 1 d . .
H31 H 0.6562 -0.0581 0.8768 0.021 Uiso 1 1 calc R U
C30 C 0.66645(18) 0.09823(16) 0.83752(7) 0.0188(4) Uani 1 1 d . .
H30A H 0.6123 0.1325 0.8113 0.023 Uiso 1 1 calc R U
H30B H 0.7476 0.0858 0.8214 0.023 Uiso 1 1 calc R U
C8 C 0.68355(17) 0.18722(15) 0.88184(7) 0.0160(4) Uani 1 1 d . .
C1 C 0.82179(16) 0.23285(15) 0.88066(6) 0.0142(4) Uani 1 1 d . .
C9 C 0.82972(17) 0.32630(15) 0.92119(7) 0.0156(4) Uani 1 1 d . .
C5 C 0.75964(16) 0.43385(15) 0.90805(7) 0.0149(4) Uani 1 1 d . .
C19 C 0.77542(18) 0.52630(16) 0.94898(7) 0.0182(4) Uani 1 1 d . .
H19A H 0.7218 0.5912 0.9402 0.022 Uiso 1 1 calc R U
H19B H 0.7473 0.4959 0.9822 0.022 Uiso 1 1 calc R U
C20 C 0.90487(18) 0.56827(16) 0.95474(7) 0.0200(4) Uani 1 1 d . .
H20 H 0.9676 0.5123 0.9550 0.024 Uiso 1 1 calc R U
C21 C 0.94162(18) 0.67560(16) 0.95955(7) 0.0192(4) Uani 1 1 d . .
C22 C 1.0750(2) 0.70315(19) 0.96793(9) 0.0293(5) Uani 1 1 d . .
H22A H 1.1210 0.6330 0.9739 0.044 Uiso 1 1 calc R U
H22B H 1.0832 0.7529 0.9977 0.044 Uiso 1 1 calc R U
H22C H 1.1078 0.7415 0.9377 0.044 Uiso 1 1 calc R U
C29 C 0.65615(18) 0.13592(16) 0.93470(7) 0.0192(4) Uani 1 1 d . .
H29A H 0.6648 0.1946 0.9609 0.029 Uiso 1 1 calc R U
H29B H 0.7142 0.0743 0.9416 0.029 Uiso 1 1 calc R U
H29C H 0.5720 0.1062 0.9352 0.029 Uiso 1 1 calc R U
C2 C 0.84934(16) 0.28814(15) 0.83025(6) 0.0136(4) Uani 1 1 d . .
C15 C 0.89676(17) 0.29186(15) 0.74520(7) 0.0166(4) Uani 1 1 d . .
H15 H 0.8349 0.2636 0.7200 0.020 Uiso 1 1 calc R U
C16 C 1.02544(18) 0.27703(16) 0.72255(7) 0.0196(4) Uani 1 1 d . .
C17 C 1.0247(2) 0.3246(2) 0.66865(8) 0.0325(5) Uani 1 1 d . .
H17A H 1.1045 0.3106 0.6525 0.049 Uiso 1 1 calc R U
H17B H 1.0092 0.4064 0.6699 0.049 Uiso 1 1 calc R U
H17C H 0.9598 0.2876 0.6487 0.049 Uiso 1 1 calc R U
C18 C 1.1251(2) 0.33328(19) 0.75398(9) 0.0302(5) Uani 1 1 d . .
H18A H 1.1169 0.3103 0.7898 0.045 Uiso 1 1 calc R U
H18B H 1.1170 0.4158 0.7514 0.045 Uiso 1 1 calc R U
H18C H 1.2059 0.3102 0.7411 0.045 Uiso 1 1 calc R U
C14 C 0.86056(19) 0.41299(16) 0.76158(7) 0.0200(4) Uani 1 1 d . .
H14A H 0.9288 0.4670 0.7559 0.024 Uiso 1 1 calc R U
H14B H 0.7868 0.4396 0.7429 0.024 Uiso 1 1 calc R U
C3 C 0.83415(17) 0.39825(15) 0.81790(7) 0.0156(4) Uani 1 1 d . .
C4 C 0.79126(16) 0.47914(15) 0.85449(7) 0.0157(4) Uani 1 1 d . .
C6 C 0.62296(17) 0.39318(16) 0.90664(7) 0.0171(4) Uani 1 1 d . .
H6A H 0.5975 0.3738 0.9419 0.021 Uiso 1 1 calc R U
H6B H 0.5711 0.4572 0.8952 0.021 Uiso 1 1 calc R U
C7 C 0.59650(17) 0.29064(15) 0.87198(7) 0.0170(4) Uani 1 1 d . .
H7 H 0.6107 0.3158 0.8360 0.020 Uiso 1 1 calc R U
C24 C 0.45854(18) 0.26040(17) 0.87664(8) 0.0218(4) Uani 1 1 d . .
H24A H 0.4421 0.1895 0.8576 0.026 Uiso 1 1 calc R U
H24B H 0.4381 0.2469 0.9130 0.026 Uiso 1 1 calc R U
C25 C 0.37789(18) 0.35338(17) 0.85605(8) 0.0234(4) Uani 1 1 d . .
H25 H 0.3766 0.3614 0.8199 0.028 Uiso 1 1 calc R U
C26 C 0.30793(19) 0.42607(17) 0.88221(8) 0.0247(4) Uani 1 1 d . .
C28 C 0.2957(2) 0.4266(2) 0.93943(9) 0.0339(5) Uani 1 1 d . .
H28A H 0.3405 0.3619 0.9537 0.051 Uiso 1 1 calc R U
H28B H 0.2086 0.4210 0.9487 0.051 Uiso 1 1 calc R U
H28C H 0.3299 0.4971 0.9531 0.051 Uiso 1 1 calc R U
C27 C 0.2350(2) 0.51668(19) 0.85587(10) 0.0326(5) Uani 1 1 d . .
H27A H 0.2506 0.5135 0.8190 0.049 Uiso 1 1 calc R U
H27B H 0.2594 0.5911 0.8691 0.049 Uiso 1 1 calc R U
H27C H 0.1472 0.5047 0.8623 0.049 Uiso 1 1 calc R U
C23 C 0.85842(19) 0.77661(16) 0.95878(8) 0.0242(4) Uani 1 1 d . .
H23A H 0.7803 0.7561 0.9426 0.036 Uiso 1 1 calc R U
H23B H 0.8974 0.8379 0.9394 0.036 Uiso 1 1 calc R U
H23C H 0.8431 0.8020 0.9939 0.036 Uiso 1 1 calc R U
C10 C 0.92186(17) 0.14226(15) 0.89144(6) 0.0158(4) Uani 1 1 d . .
C11 C 1.05597(18) 0.18027(17) 0.89158(7) 0.0198(4) Uani 1 1 d . .
H11 H 1.0603 0.2634 0.8843 0.024 Uiso 1 1 calc R U
C13 C 1.1114(2) 0.15651(19) 0.94431(8) 0.0316(5) Uani 1 1 d . .
H13A H 1.0695 0.2030 0.9700 0.047 Uiso 1 1 calc R U
H13B H 1.1991 0.1752 0.9439 0.047 Uiso 1 1 calc R U
H13C H 1.1008 0.0762 0.9527 0.047 Uiso 1 1 calc R U
C12 C 1.12810(18) 0.11547(17) 0.85074(8) 0.0228(4) Uani 1 1 d . .
H12A H 1.1284 0.0345 0.8591 0.034 Uiso 1 1 calc R U
H12B H 1.2128 0.1436 0.8497 0.034 Uiso 1 1 calc R U
H12C H 1.0893 0.1269 0.8174 0.034 Uiso 1 1 calc R U
C34 C 0.4509(2) -0.2379(2) 0.78877(9) 0.0338(5) Uani 1 1 d . .
H34A H 0.4102 -0.3111 0.7940 0.051 Uiso 1 1 calc R U
H34B H 0.5334 -0.2503 0.7748 0.051 Uiso 1 1 calc R U
H34C H 0.4027 -0.1921 0.7648 0.051 Uiso 1 1 calc R U
C35 C 0.5334(2) -0.24690(17) 0.87777(9) 0.0288(5) Uani 1 1 d . .
H35A H 0.5418 -0.2052 0.9100 0.043 Uiso 1 1 calc R U
H35B H 0.6151 -0.2629 0.8638 0.043 Uiso 1 1 calc R U
H35C H 0.4899 -0.3183 0.8840 0.043 Uiso 1 1 calc R U

loop_
_atom_site_aniso_label
_atom_site_aniso_U_11
_atom_site_aniso_U_22
_atom_site_aniso_U_33
_atom_site_aniso_U_23
_atom_site_aniso_U_13
_atom_site_aniso_U_12
O33 0.0181(7) 0.0270(7) 0.0294(7) 0.0022(6) -0.0034(6) -0.0043(6)
O2 0.0217(7) 0.0130(6) 0.0129(6) 0.0006(5) 0.0052(5) 0.0002(5)
O16 0.0336(8) 0.0192(7) 0.0268(7) 0.0026(6) 0.0135(6) 0.0086(6)
O4 0.0249(7) 0.0118(6) 0.0266(7) 0.0013(5) 0.0091(6) 0.0017(5)
O9 0.0300(7) 0.0206(7) 0.0153(6) -0.0008(5) -0.0003(5) -0.0021(6)
O10 0.0300(8) 0.0141(7) 0.0231(7) 0.0010(5) 0.0052(6) 0.0001(6)
C36 0.0265(11) 0.0328(12) 0.0279(11) 0.0050(9) 0.0041(8) -0.0011(9)
C33 0.0179(9) 0.0194(9) 0.0274(10) -0.0009(8) -0.0025(8) -0.0027(8)
C32 0.0209(10) 0.0188(9) 0.0197(9) 0.0001(7) -0.0006(7) -0.0013(7)
C31 0.0192(9) 0.0155(8) 0.0180(9) -0.0021(7) 0.0009(7) -0.0013(7)
C30 0.0223(9) 0.0174(9) 0.0167(8) -0.0037(7) 0.0039(7) -0.0058(8)
C8 0.0188(9) 0.0143(8) 0.0150(8) -0.0016(7) 0.0036(7) -0.0040(7)
C1 0.0172(9) 0.0121(8) 0.0133(8) -0.0013(7) 0.0020(7) -0.0008(7)
C9 0.0173(9) 0.0144(8) 0.0152(8) -0.0011(7) 0.0054(7) -0.0048(7)
C5 0.0156(9) 0.0125(8) 0.0165(8) -0.0031(7) 0.0056(7) -0.0024(7)
C19 0.0212(9) 0.0154(8) 0.0180(9) -0.0048(7) 0.0052(7) -0.0020(7)
C20 0.0183(9) 0.0198(9) 0.0218(9) -0.0053(7) 0.0021(7) -0.0001(7)
C21 0.0217(10) 0.0212(9) 0.0147(8) -0.0032(7) 0.0024(7) -0.0038(7)
C22 0.0240(11) 0.0301(11) 0.0337(11) -0.0062(9) -0.0025(9) -0.0072(9)
C29 0.0240(10) 0.0164(8) 0.0172(9) -0.0009(7) 0.0058(8) -0.0048(7)
C2 0.0130(8) 0.0134(8) 0.0143(8) -0.0028(7) 0.0024(7) -0.0011(7)
C15 0.0211(9) 0.0171(9) 0.0116(8) 0.0030(7) 0.0011(7) 0.0000(7)
C16 0.0231(10) 0.0168(8) 0.0188(9) 0.0019(7) 0.0067(8) 0.0035(8)
C17 0.0411(13) 0.0330(12) 0.0234(11) 0.0071(9) 0.0137(9) 0.0114(10)
C18 0.0229(10) 0.0304(11) 0.0374(12) 0.0072(9) 0.0029(9) -0.0047(9)
C14 0.0261(10) 0.0165(9) 0.0174(9) 0.0024(7) 0.0053(8) 0.0044(7)
C3 0.0158(9) 0.0149(8) 0.0163(8) 0.0010(7) 0.0044(7) -0.0006(7)
C4 0.0132(8) 0.0141(8) 0.0198(9) -0.0001(7) 0.0032(7) -0.0009(7)
C6 0.0169(9) 0.0180(9) 0.0164(8) -0.0025(7) 0.0045(7) -0.0031(7)
C7 0.0183(9) 0.0163(9) 0.0165(8) -0.0016(7) 0.0042(7) -0.0034(7)
C24 0.0192(10) 0.0209(9) 0.0252(9) -0.0043(8) 0.0035(7) -0.0056(8)
C25 0.0182(9) 0.0276(10) 0.0245(10) -0.0030(8) 0.0002(8) -0.0066(8)
C26 0.0211(10) 0.0223(10) 0.0305(11) -0.0024(8) 0.0012(8) -0.0050(8)
C28 0.0358(13) 0.0337(12) 0.0323(12) -0.0057(10) 0.0078(10) 0.0051(9)
C27 0.0270(11) 0.0294(11) 0.0413(13) -0.0033(10) -0.0014(10) 0.0021(9)
C23 0.0280(11) 0.0173(9) 0.0272(10) -0.0002(8) 0.0018(8) -0.0040(8)
C10 0.0247(10) 0.0133(8) 0.0095(8) -0.0012(6) 0.0008(7) 0.0018(7)
C11 0.0217(10) 0.0165(9) 0.0212(9) -0.0012(8) -0.0042(7) 0.0005(7)
C13 0.0379(13) 0.0328(11) 0.0239(10) -0.0051(9) -0.0130(9) 0.0073(10)
C12 0.0183(9) 0.0224(9) 0.0277(10) -0.0017(8) -0.0008(8) 0.0019(8)
C34 0.0356(12) 0.0297(11) 0.0360(12) -0.0095(10) -0.0008(10) -0.0124(9)
C35 0.0260(11) 0.0168(9) 0.0435(12) 0.0036(9) -0.0051(9) -0.0024(8)

loop_
_atom_type_symbol
_atom_type_description
_atom_type_scat_dispersion_real
_atom_type_scat_dispersion_imag
_atom_type_scat_source
C C 0.0181 0.0091 'International Tables Vol C Tables 4.2.6.8 and 6.1.1.4'
H H 0.0000 0.0000 'International Tables Vol C Tables 4.2.6.8 and 6.1.1.4'
O O 0.0492 0.0322 'International Tables Vol C Tables 4.2.6.8 and 6.1.1.4'

loop_
_geom_angle_atom_site_label_1
_geom_angle_atom_site_label_2
_geom_angle_atom_site_label_3
_geom_angle
C36 O33 C33 114.41(15)
C2 O2 C15 107.78(13)
C16 O16 H16 109.5
O33 C36 H36A 109.5
O33 C36 H36B 109.5
H36A C36 H36B 109.5
O33 C36 H36C 109.5
H36A C36 H36C 109.5
H36B C36 H36C 109.5
O33 C33 C32 108.58(16)
O33 C33 C35 111.00(17)
C32 C33 C35 113.99(16)
O33 C33 C34 103.64(16)
C32 C33 C34 109.00(17)
C35 C33 C34 110.11(18)
C31 C32 C33 127.66(18)
C31 C32 H32 116.2
C33 C32 H32 116.2
C32 C31 C30 124.42(18)
C32 C31 H31 117.8
C30 C31 H31 117.8
C31 C30 C8 117.44(15)
C31 C30 H30A 107.9
C8 C30 H30A 107.9
C31 C30 H30B 107.9
C8 C30 H30B 107.9
H30A C30 H30B 107.2
C29 C8 C7 109.73(15)
C29 C8 C30 112.13(15)
C7 C8 C30 109.07(14)
C29 C8 C1 109.40(14)
C7 C8 C1 107.65(13)
C30 C8 C1 108.75(14)
C2 C1 C9 106.52(14)
C2 C1 C10 108.60(14)
C9 C1 C10 109.29(14)
C2 C1 C8 110.56(14)
C9 C1 C8 106.38(14)
C10 C1 C8 115.13(14)
O9 C9 C5 123.54(16)
O9 C9 C1 121.41(16)
C5 C9 C1 114.57(15)
C9 C5 C19 112.23(15)
C9 C5 C4 112.59(14)
C19 C5 C4 111.30(14)
C9 C5 C6 103.06(14)
C19 C5 C6 109.89(14)
C4 C5 C6 107.33(15)
C20 C19 C5 114.12(15)
C20 C19 H19A 108.7
C5 C19 H19A 108.7
C20 C19 H19B 108.7
C5 C19 H19B 108.7
H19A C19 H19B 107.6
C21 C20 C19 127.17(18)
C21 C20 H20 116.4
C19 C20 H20 116.4
C20 C21 C23 125.00(18)
C20 C21 C22 120.55(18)
C23 C21 C22 114.42(17)
C21 C22 H22A 109.5
C21 C22 H22B 109.5
H22A C22 H22B 109.5
C21 C22 H22C 109.5
H22A C22 H22C 109.5
H22B C22 H22C 109.5
C8 C29 H29A 109.5
C8 C29 H29B 109.5
H29A C29 H29B 109.5
C8 C29 H29C 109.5
H29A C29 H29C 109.5
H29B C29 H29C 109.5
O2 C2 C3 115.41(15)
O2 C2 C1 117.35(15)
C3 C2 C1 127.18(16)
O2 C15 C16 108.18(14)
O2 C15 C14 105.69(14)
C16 C15 C14 116.55(16)
O2 C15 H15 108.7
C16 C15 H15 108.7
C14 C15 H15 108.7
O16 C16 C18 111.02(17)
O16 C16 C17 110.13(16)
C18 C16 C17 110.29(18)
O16 C16 C15 103.76(15)
C18 C16 C15 113.21(16)
C17 C16 C15 108.21(16)
C16 C17 H17A 109.5
C16 C17 H17B 109.5
H17A C17 H17B 109.5
C16 C17 H17C 109.5
H17A C17 H17C 109.5
H17B C17 H17C 109.5
C16 C18 H18A 109.5
C16 C18 H18B 109.5
H18A C18 H18B 109.5
C16 C18 H18C 109.5
H18A C18 H18C 109.5
H18B C18 H18C 109.5
C3 C14 C15 102.29(14)
C3 C14 H14A 111.3
C15 C14 H14A 111.3
C3 C14 H14B 111.3
C15 C14 H14B 111.3
H14A C14 H14B 109.2
C2 C3 C4 121.48(16)
C2 C3 C14 108.73(16)
C4 C3 C14 129.65(16)
O4 C4 C3 123.83(17)
O4 C4 C5 119.29(16)
C3 C4 C5 116.81(15)
C7 C6 C5 115.66(15)
C7 C6 H6A 108.4
C5 C6 H6A 108.4
C7 C6 H6B 108.4
C5 C6 H6B 108.4
H6A C6 H6B 107.4
C6 C7 C24 108.43(15)
C6 C7 C8 113.73(15)
C24 C7 C8 113.19(15)
C6 C7 H7 107.0
C24 C7 H7 107.0
C8 C7 H7 107.0
C25 C24 C7 111.67(16)
C25 C24 H24A 109.3
C7 C24 H24A 109.3
C25 C24 H24B 109.3
C7 C24 H24B 109.3
H24A C24 H24B 107.9
C26 C25 C24 128.1(2)
C26 C25 H25 116.0
C24 C25 H25 116.0
C25 C26 C27 121.6(2)
C25 C26 C28 124.3(2)
C27 C26 C28 114.09(19)
C26 C28 H28A 109.5
C26 C28 H28B 109.5
H28A C28 H28B 109.5
C26 C28 H28C 109.5
H28A C28 H28C 109.5
H28B C28 H28C 109.5
C26 C27 H27A 109.5
C26 C27 H27B 109.5
H27A C27 H27B 109.5
C26 C27 H27C 109.5
H27A C27 H27C 109.5
H27B C27 H27C 109.5
C21 C23 H23A 109.5
C21 C23 H23B 109.5
H23A C23 H23B 109.5
C21 C23 H23C 109.5
H23A C23 H23C 109.5
H23B C23 H23C 109.5
O10 C10 C11 120.51(17)
O10 C10 C1 121.54(17)
C11 C10 C1 117.94(15)
C10 C11 C12 109.97(15)
C10 C11 C13 108.92(17)
C12 C11 C13 109.64(16)
C10 C11 H11 109.4
C12 C11 H11 109.4
C13 C11 H11 109.4
C11 C13 H13A 109.5
C11 C13 H13B 109.5
H13A C13 H13B 109.5
C11 C13 H13C 109.5
H13A C13 H13C 109.5
H13B C13 H13C 109.5
C11 C12 H12A 109.5
C11 C12 H12B 109.5
H12A C12 H12B 109.5
C11 C12 H12C 109.5
H12A C12 H12C 109.5
H12B C12 H12C 109.5
C33 C34 H34A 109.5
C33 C34 H34B 109.5
H34A C34 H34B 109.5
C33 C34 H34C 109.5
H34A C34 H34C 109.5
H34B C34 H34C 109.5
C33 C35 H35A 109.5
C33 C35 H35B 109.5
H35A C35 H35B 109.5
C33 C35 H35C 109.5
H35A C35 H35C 109.5
H35B C35 H35C 109.5

loop_
_geom_bond_atom_site_label_1
_geom_bond_atom_site_label_2
_geom_bond_distance
O33 C36 1.415(3)
O33 C33 1.446(2)
O2 C2 1.335(2)
O2 C15 1.492(2)
O16 C16 1.423(2)
O16 H16 0.8400
O4 C4 1.230(2)
O9 C9 1.211(2)
O10 C10 1.208(2)
C36 H36A 0.9800
C36 H36B 0.9800
C36 H36C 0.9800
C33 C32 1.507(3)
C33 C35 1.520(3)
C33 C34 1.529(3)
C32 C31 1.328(3)
C32 H32 0.9500
C31 C30 1.498(3)
C31 H31 0.9500
C30 C8 1.576(2)
C30 H30A 0.9900
C30 H30B 0.9900
C8 C29 1.539(2)
C8 C7 1.566(3)
C8 C1 1.598(2)
C1 C2 1.502(2)
C1 C9 1.533(2)
C1 C10 1.552(2)
C9 C5 1.520(2)
C5 C19 1.539(2)
C5 C4 1.539(2)
C5 C6 1.563(2)
C19 C20 1.500(3)
C19 H19A 0.9900
C19 H19B 0.9900
C20 C21 1.334(3)
C20 H20 0.9500
C21 C23 1.497(3)
C21 C22 1.503(3)
C22 H22A 0.9800
C22 H22B 0.9800
C22 H22C 0.9800
C29 H29A 0.9800
C29 H29B 0.9800
C29 H29C 0.9800
C2 C3 1.349(3)
C15 C16 1.530(3)
C15 C14 1.544(2)
C15 H15 1.0000
C16 C18 1.514(3)
C16 C17 1.519(3)
C17 H17A 0.9800
C17 H17B 0.9800
C17 H17C 0.9800
C18 H18A 0.9800
C18 H18B 0.9800
C18 H18C 0.9800
C14 C3 1.512(2)
C14 H14A 0.9900
C14 H14B 0.9900
C3 C4 1.431(3)
C6 C7 1.540(2)
C6 H6A 0.9900
C6 H6B 0.9900
C7 C24 1.547(2)
C7 H7 1.0000
C24 C25 1.505(3)
C24 H24A 0.9900
C24 H24B 0.9900
C25 C26 1.336(3)
C25 H25 0.9500
C26 C27 1.500(3)
C26 C28 1.504(3)
C28 H28A 0.9800
C28 H28B 0.9800
C28 H28C 0.9800
C27 H27A 0.9800
C27 H27B 0.9800
C27 H27C 0.9800
C23 H23A 0.9800
C23 H23B 0.9800
C23 H23C 0.9800
C10 C11 1.526(3)
C11 C12 1.531(3)
C11 C13 1.532(3)
C11 H11 1.0000
C13 H13A 0.9800
C13 H13B 0.9800
C13 H13C 0.9800
C12 H12A 0.9800
C12 H12B 0.9800
C12 H12C 0.9800
C34 H34A 0.9800
C34 H34B 0.9800
C34 H34C 0.9800
C35 H35A 0.9800
C35 H35B 0.9800
C35 H35C 0.9800

loop_
_geom_hbond_atom_site_label_D
_geom_hbond_atom_site_label_H
_geom_hbond_atom_site_label_A
_geom_hbond_distance_DH
_geom_hbond_distance_HA
_geom_hbond_distance_DA
_geom_hbond_angle_DHA
_geom_hbond_site_symmetry_A
C35 H35B O4 0.98 2.58 3.433(3) 144.9 1_545
C14 H14A O16 0.99 2.35 3.106(2) 132.8 3_756
C17 H17B O10 0.98 2.63 3.248(3) 121.1 3_756
O16 H16 O4 0.84 1.98 2.7976(19) 164.1 3_746
C35 H35B O4 0.98 2.58 3.433(3) 144.9 1_545
C14 H14A O16 0.99 2.35 3.106(2) 132.8 3_756
C17 H17B O10 0.98 2.63 3.248(3) 121.1 3_756
O16 H16 O4 0.84 1.98 2.7976(19) 164.1 3_746
O16 H16 O4 0.84 1.98 2.7976(19) 164.1 3_746
C17 H17B O10 0.98 2.63 3.248(3) 121.1 3_756
C14 H14A O16 0.99 2.35 3.106(2) 132.8 3_756
C35 H35B O4 0.98 2.58 3.433(3) 144.9 1_545
O16 H16 O4 0.84 1.98 2.7976(19) 164.1 3_746
C17 H17B O10 0.98 2.63 3.248(3) 121.1 3_756
C14 H14A O16 0.99 2.35 3.106(2) 132.8 3_756
C35 H35B O4 0.98 2.58 3.433(3) 144.9 1_545

loop_
_geom_torsion_atom_site_label_1
_geom_torsion_atom_site_label_2
_geom_torsion_atom_site_label_3
_geom_torsion_atom_site_label_4
_geom_torsion
C36 O33 C33 C32 -66.9(2)
C36 O33 C33 C35 59.1(2)
C36 O33 C33 C34 177.29(17)
O33 C33 C32 C31 125.0(2)
C35 C33 C32 C31 0.7(3)
C34 C33 C32 C31 -122.8(2)
C33 C32 C31 C30 175.25(18)
C32 C31 C30 C8 123.1(2)
C31 C30 C8 C29 6.5(2)
C31 C30 C8 C7 -115.21(18)
C31 C30 C8 C1 127.65(17)
C29 C8 C1 C2 -177.47(14)
C7 C8 C1 C2 -58.28(17)
C30 C8 C1 C2 59.76(18)
C29 C8 C1 C9 -62.20(18)
C7 C8 C1 C9 56.99(16)
C30 C8 C1 C9 175.02(15)
C29 C8 C1 C10 59.01(18)
C7 C8 C1 C10 178.19(14)
C30 C8 C1 C10 -63.77(18)
C2 C1 C9 O9 -139.35(17)
C10 C1 C9 O9 -22.2(2)
C8 C1 C9 O9 102.68(19)
C2 C1 C9 C5 48.33(19)
C10 C1 C9 C5 165.48(14)
C8 C1 C9 C5 -69.65(17)
O9 C9 C5 C19 10.3(2)
C1 C9 C5 C19 -177.57(14)
O9 C9 C5 C4 136.80(18)
C1 C9 C5 C4 -51.1(2)
O9 C9 C5 C6 -107.88(19)
C1 C9 C5 C6 64.26(18)
C9 C5 C19 C20 63.8(2)
C4 C5 C19 C20 -63.4(2)
C6 C5 C19 C20 177.89(16)
C5 C19 C20 C21 136.23(19)
C19 C20 C21 C23 -1.6(3)
C19 C20 C21 C22 176.59(18)
C15 O2 C2 C3 -3.4(2)
C15 O2 C2 C1 174.02(15)
C9 C1 C2 O2 157.93(15)
C10 C1 C2 O2 40.3(2)
C8 C1 C2 O2 -86.89(18)
C9 C1 C2 C3 -25.0(2)
C10 C1 C2 C3 -142.65(19)
C8 C1 C2 C3 90.1(2)
C2 O2 C15 C16 127.58(15)
C2 O2 C15 C14 2.06(18)
O2 C15 C16 O16 49.57(18)
C14 C15 C16 O16 168.41(15)
O2 C15 C16 C18 -70.9(2)
C14 C15 C16 C18 48.0(2)
O2 C15 C16 C17 166.55(16)
C14 C15 C16 C17 -74.6(2)
O2 C15 C14 C3 -0.30(18)
C16 C15 C14 C3 -120.48(16)
O2 C2 C3 C4 179.27(16)
C1 C2 C3 C4 2.2(3)
O2 C2 C3 C14 3.2(2)
C1 C2 C3 C14 -173.89(17)
C15 C14 C3 C2 -1.5(2)
C15 C14 C3 C4 -177.20(19)
C2 C3 C4 O4 -178.84(18)
C14 C3 C4 O4 -3.7(3)
C2 C3 C4 C5 -1.8(3)
C14 C3 C4 C5 173.38(18)
C9 C5 C4 O4 -157.09(17)
C19 C5 C4 O4 -30.1(2)
C6 C5 C4 O4 90.2(2)
C9 C5 C4 C3 25.7(2)
C19 C5 C4 C3 152.74(16)
C6 C5 C4 C3 -86.99(19)
C9 C5 C6 C7 -53.11(19)
C19 C5 C6 C7 -172.91(15)
C4 C5 C6 C7 65.93(19)
C5 C6 C7 C24 178.33(15)
C5 C6 C7 C8 51.5(2)
C29 C8 C7 C6 68.19(19)
C30 C8 C7 C6 -168.62(14)
C1 C8 C7 C6 -50.79(19)
C29 C8 C7 C24 -56.14(19)
C30 C8 C7 C24 67.05(18)
C1 C8 C7 C24 -175.12(14)
C6 C7 C24 C25 65.2(2)
C8 C7 C24 C25 -167.63(15)
C7 C24 C25 C26 -107.3(2)
C24 C25 C26 C27 178.3(2)
C24 C25 C26 C28 -1.0(3)
C2 C1 C10 O10 -122.35(17)
C9 C1 C10 O10 121.82(18)
C8 C1 C10 O10 2.2(2)
C2 C1 C10 C11 56.20(19)
C9 C1 C10 C11 -59.63(19)
C8 C1 C10 C11 -179.24(14)
O10 C10 C11 C12 58.4(2)
C1 C10 C11 C12 -120.13(17)
O10 C10 C11 C13 -61.7(2)
C1 C10 C11 C13 119.70(17)
